data_2212777
loop_
_publ_author_name
'Shaikh, Nadim S.'
'Parkin, Sean'
'Lehmler, Hans-J.'

_publ_section_title
;
 Tetrakis(4-fluorophenyl)stannane
;
_journal_coeditor_code BQ2002
_journal_issue 4
_journal_name_full 'Acta Crystallographica Section E'
_journal_page_first m927
_journal_page_last m928
_journal_paper_doi 10.1107/S1600536807008677
_journal_volume 63
_journal_year 2007
_chemical_formula_iupac '[Sn (C6 H4 F1)4]'
_chemical_formula_moiety 'C24 H16 F4 Sn'
_chemical_formula_sum 'C24 H16 F4 Sn'
_chemical_formula_weight 499.06
_chemical_name_systematic
;
Tetrakis(4-fluorophenyl)stannane
;
_space_group_IT_number 14
_symmetry_cell_setting monoclinic
_symmetry_space_group_name_Hall '-P 2ybc'
_symmetry_space_group_name_H-M 'P 1 21/c 1'
_atom_sites_solution_hydrogens geom
_atom_sites_solution_primary direct
_atom_sites_solution_secondary difmap
_audit_creation_method SHELXL-97
_cell_angle_alpha 90.00
_cell_angle_beta 106.69(3)
_cell_angle_gamma 90.00
_cell_formula_units_Z 4
_cell_length_a 9.4775(19)
_cell_length_b 19.873(4)
_cell_length_c 11.029(2)
_cell_measurement_reflns_used 7000
_cell_measurement_temperature 90.0(2)
_cell_measurement_theta_max 67.92
_cell_measurement_theta_min 4.74
_cell_volume 1989.8(7)
_computing_cell_refinement APEX2
_computing_data_collection 'APEX2 (Bruker, 2004)'
_computing_data_reduction APEX2
_computing_molecular_graphics 'XP in SHELXTL (Sheldrick, 1994)'
_computing_publication_material
;
SHELX97-2 (Sheldrick, 1997) and local procedures
;
_computing_structure_refinement 'SHELXL97 (Sheldrick, 1997)'
_computing_structure_solution 'SHELXS97 (Sheldrick, 1997)'
_diffrn_ambient_temperature 90.0(2)
_diffrn_detector_area_resol_mean 18
_diffrn_measured_fraction_theta_full .987
_diffrn_measured_fraction_theta_max .987
_diffrn_measurement_device_type 'X8 Proteum'
_diffrn_measurement_method '\w and \f'
_diffrn_radiation_monochromator 'Bruker Helios multilayer optics'
_diffrn_radiation_source 'fine-focus rotating anode'
_diffrn_radiation_type CuK\a
_diffrn_radiation_wavelength 1.54178
_diffrn_reflns_av_R_equivalents 0.0402
_diffrn_reflns_av_sigmaI/netI 0.0257
_diffrn_reflns_limit_h_max 10
_diffrn_reflns_limit_h_min -11
_diffrn_reflns_limit_k_max 23
_diffrn_reflns_limit_k_min 0
_diffrn_reflns_limit_l_max 13
_diffrn_reflns_limit_l_min 0
_diffrn_reflns_number 40140
_diffrn_reflns_theta_full 67.92
_diffrn_reflns_theta_max 67.92
_diffrn_reflns_theta_min 2.05
_diffrn_standards_number 0
_exptl_absorpt_coefficient_mu 10.61
_exptl_absorpt_correction_T_max 0.652
_exptl_absorpt_correction_T_min 0.511
_exptl_absorpt_correction_type multi-scan
_exptl_absorpt_process_details '(SADABS in APEX2; Bruker, 2004)'
_exptl_crystal_colour colourless
_exptl_crystal_density_diffrn 1.666
_exptl_crystal_density_method 'not measured'
_exptl_crystal_description rod
_exptl_crystal_F_000 984
_exptl_crystal_size_max 0.20
_exptl_crystal_size_mid 0.06
_exptl_crystal_size_min 0.04
_refine_diff_density_max .481
_refine_diff_density_min -.453
_refine_ls_extinction_coef 0.0018(2)
_refine_ls_extinction_expression Fc^*^=kFc[1+0.001xFc^2^\l^3^/sin(2\q)]^-1/4^
_refine_ls_extinction_method SHELXL97
_refine_ls_goodness_of_fit_ref 1.137
_refine_ls_hydrogen_treatment constr
_refine_ls_matrix_type full
_refine_ls_number_parameters 263
_refine_ls_number_reflns 3582
_refine_ls_number_restraints 0
_refine_ls_restrained_S_all 1.137
_refine_ls_R_factor_all 0.0244
_refine_ls_R_factor_gt 0.0234
_refine_ls_shift/su_max 0.003
_refine_ls_shift/su_mean 0.000
_refine_ls_structure_factor_coef Fsqd
_refine_ls_weighting_details 'calc w=1/[\s^2^(Fo^2^)+(0.0187P)^2^+2.8274P] where P=(Fo^2^+2Fc^2^)/3'
_refine_ls_weighting_scheme calc
_refine_ls_wR_factor_gt 0.0601
_refine_ls_wR_factor_ref 0.0606
_reflns_number_gt 3457
_reflns_number_total 3582
_reflns_threshold_expression I>2\s(I)
_cod_data_source_file bq2002.cif
_cod_data_source_block I
_cod_original_cell_volume 1989.6(7)
_cod_original_sg_symbol_H-M 'P 21/c'
_cod_database_code 2212777
_cod_database_fobs_code 2212777

loop_
_symmetry_equiv_pos_as_xyz
'x, y, z'
'-x, y+1/2, -z+1/2'
'-x, -y, -z'
'x, -y-1/2, z-1/2'

loop_
_atom_site_type_symbol
_atom_site_label
_atom_site_fract_x
_atom_site_fract_y
_atom_site_fract_z
_atom_site_U_iso_or_equiv
_atom_site_adp_type
_atom_site_calc_flag
_atom_site_refinement_flags
_atom_site_occupancy
Sn Sn1 0.370825(16) 0.643198(8) 0.548265(15) 0.01463(8) Uani d . 1
C C1 0.2684(3) 0.73739(12) 0.5612(2) 0.0191(5) Uani d . 1
C C2 0.2894(3) 0.79098(13) 0.4879(2) 0.0233(5) Uani d . 1
H H2 0.3500 0.7851 0.4334 0.028 Uiso calc R 1
C C3 0.2243(3) 0.85280(13) 0.4921(3) 0.0301(7) Uani d . 1
H H3 0.2395 0.8893 0.4417 0.036 Uiso calc R 1
C C4 0.1372(3) 0.85993(14) 0.5712(3) 0.0335(7) Uani d . 1
C C5 0.1143(3) 0.80878(16) 0.6464(3) 0.0341(7) Uani d . 1
H H5 0.0546 0.8155 0.7014 0.041 Uiso calc R 1
C C6 0.1796(3) 0.74703(14) 0.6408(3) 0.0250(6) Uani d . 1
H H6 0.1638 0.7109 0.6917 0.030 Uiso calc R 1
C C7 0.2153(3) 0.57153(12) 0.4460(2) 0.0196(5) Uani d . 1
C C8 0.0654(3) 0.58412(13) 0.4193(2) 0.0214(5) Uani d . 1
H H8 0.0331 0.6255 0.4452 0.026 Uiso calc R 1
C C9 -0.0379(3) 0.53743(14) 0.3558(3) 0.0252(6) Uani d . 1
H H9 -0.1404 0.5463 0.3374 0.030 Uiso calc R 1
C C10 0.0119(3) 0.47814(13) 0.3204(3) 0.0264(6) Uani d . 1
C C11 0.1588(3) 0.46395(14) 0.3418(3) 0.0286(6) Uani d . 1
H H11 0.1899 0.4228 0.3137 0.034 Uiso calc R 1
C C12 0.2601(3) 0.51119(14) 0.4053(3) 0.0265(6) Uani d . 1
H H12 0.3623 0.5022 0.4214 0.032 Uiso calc R 1
C C13 0.4862(3) 0.60543(12) 0.7305(2) 0.0190(5) Uani d . 1
C C14 0.4821(3) 0.53749(13) 0.7597(2) 0.0212(5) Uani d . 1
H H14 0.4182 0.5083 0.7006 0.025 Uiso calc R 1
C C15 0.5687(3) 0.51166(13) 0.8726(3) 0.0243(6) Uani d . 1
H H15 0.5654 0.4652 0.8917 0.029 Uiso calc R 1
C C16 0.6603(3) 0.55513(14) 0.9569(2) 0.0237(6) Uani d . 1
C C17 0.6677(3) 0.62232(14) 0.9336(3) 0.0248(6) Uani d . 1
H H17 0.7315 0.6511 0.9937 0.030 Uiso calc R 1
C C18 0.5795(3) 0.64736(13) 0.8198(3) 0.0227(6) Uani d . 1
H H18 0.5827 0.6940 0.8022 0.027 Uiso calc R 1
C C19 0.5311(3) 0.66107(12) 0.4490(2) 0.0193(5) Uani d . 1
C C20 0.6671(3) 0.68909(12) 0.5103(2) 0.0209(5) Uani d . 1
H H20 0.6900 0.6992 0.5980 0.025 Uiso calc R 1
C C21 0.7702(3) 0.70256(13) 0.4464(3) 0.0231(5) Uani d . 1
H H21 0.8631 0.7217 0.4887 0.028 Uiso calc R 1
C C22 0.7338(3) 0.68733(13) 0.3203(3) 0.0236(6) Uani d . 1
C C23 0.6018(3) 0.65911(13) 0.2551(3) 0.0237(5) Uani d . 1
H H23 0.5806 0.6487 0.1676 0.028 Uiso calc R 1
C C24 0.5001(3) 0.64625(12) 0.3209(3) 0.0217(6) Uani d . 1
H H24 0.4077 0.6270 0.2776 0.026 Uiso calc R 1
F F1 0.0729(2) 0.92003(10) 0.5760(2) 0.0548(6) Uani d . 1
F F2 -0.08818(19) 0.43084(8) 0.26296(16) 0.0376(4) Uani d . 1
F F3 0.74509(19) 0.53001(8) 1.06819(15) 0.0332(4) Uani d . 1
F F4 0.83216(17) 0.70180(9) 0.25554(16) 0.0321(4) Uani d . 1

loop_
_atom_site_aniso_label
_atom_site_aniso_U_11
_atom_site_aniso_U_22
_atom_site_aniso_U_33
_atom_site_aniso_U_12
_atom_site_aniso_U_13
_atom_site_aniso_U_23
Sn1 0.01396(11) 0.01450(11) 0.01457(12) 0.00020(6) 0.00272(7) -0.00048(6)
C1 0.0173(11) 0.0187(12) 0.0192(12) 0.0013(9) 0.0020(10) -0.0029(10)
C2 0.0273(13) 0.0230(13) 0.0179(13) 0.0010(10) 0.0040(10) -0.0007(10)
C3 0.0369(16) 0.0227(14) 0.0225(15) 0.0039(11) -0.0048(12) -0.0012(11)
C4 0.0276(15) 0.0271(15) 0.0374(18) 0.0108(11) -0.0042(13) -0.0115(12)
C5 0.0202(13) 0.0453(18) 0.0379(17) -0.0029(12) 0.0104(12) -0.0208(15)
C6 0.0221(13) 0.0297(14) 0.0243(14) -0.0056(11) 0.0084(11) -0.0063(11)
C7 0.0219(12) 0.0186(12) 0.0170(12) 0.0000(10) 0.0036(10) 0.0000(10)
C8 0.0229(13) 0.0198(12) 0.0205(13) 0.0018(10) 0.0047(10) 0.0021(10)
C9 0.0206(13) 0.0275(14) 0.0237(14) -0.0018(11) 0.0005(10) 0.0039(11)
C10 0.0300(14) 0.0228(13) 0.0199(14) -0.0076(11) -0.0030(11) 0.0007(11)
C11 0.0372(16) 0.0216(13) 0.0240(14) 0.0018(11) 0.0040(12) -0.0052(11)
C12 0.0247(13) 0.0276(14) 0.0252(14) 0.0034(11) 0.0042(11) -0.0023(11)
C13 0.0181(12) 0.0205(12) 0.0182(12) 0.0020(10) 0.0046(10) 0.0008(10)
C14 0.0232(13) 0.0208(12) 0.0192(13) -0.0023(10) 0.0054(10) -0.0026(10)
C15 0.0298(14) 0.0186(12) 0.0246(14) 0.0000(11) 0.0081(11) 0.0023(11)
C16 0.0247(13) 0.0289(14) 0.0158(13) 0.0007(11) 0.0028(10) 0.0024(10)
C17 0.0266(13) 0.0273(14) 0.0187(13) -0.0042(11) 0.0035(11) -0.0035(11)
C18 0.0273(14) 0.0193(13) 0.0216(14) -0.0028(10) 0.0072(11) 0.0000(10)
C19 0.0204(12) 0.0172(11) 0.0208(13) 0.0029(10) 0.0067(10) 0.0014(10)
C20 0.0211(12) 0.0195(12) 0.0206(13) 0.0027(10) 0.0035(10) 0.0010(10)
C21 0.0186(12) 0.0202(12) 0.0285(14) 0.0023(10) 0.0036(10) 0.0015(11)
C22 0.0220(13) 0.0232(13) 0.0288(14) 0.0083(10) 0.0121(11) 0.0072(11)
C23 0.0261(14) 0.0247(13) 0.0204(13) 0.0055(11) 0.0068(11) 0.0004(11)
C24 0.0200(13) 0.0217(13) 0.0219(14) 0.0034(9) 0.0035(10) -0.0014(10)
F1 0.0512(12) 0.0376(10) 0.0654(14) 0.0228(9) 0.0007(10) -0.0194(10)
F2 0.0414(10) 0.0277(9) 0.0329(9) -0.0123(7) -0.0064(7) -0.0050(7)
F3 0.0384(9) 0.0350(9) 0.0193(8) 0.0009(7) -0.0031(7) 0.0061(7)
F4 0.0269(8) 0.0403(9) 0.0345(9) 0.0051(7) 0.0176(7) 0.0087(7)

loop_
_atom_type_symbol
_atom_type_description
_atom_type_scat_dispersion_real
_atom_type_scat_dispersion_imag
_atom_type_scat_source
C C .0033 .0016 'International Tables Vol C Tables 4.2.6.8 and 6.1.1.4'
H H .0000 .0000 'International Tables Vol C Tables 4.2.6.8 and 6.1.1.4'
F F .0171 .0103 'International Tables Vol C Tables 4.2.6.8 and 6.1.1.4'
Sn Sn -.6537 1.4246 'International Tables Vol C Tables 4.2.6.8 and 6.1.1.4'

loop_
_geom_angle_atom_site_label_1
_geom_angle_atom_site_label_2
_geom_angle_atom_site_label_3
_geom_angle
C7 Sn1 C13 110.75(10)
C7 Sn1 C1 111.36(9)
C13 Sn1 C1 111.49(9)
C7 Sn1 C19 109.01(10)
C13 Sn1 C19 107.06(10)
C1 Sn1 C19 106.97(9)
C2 C1 C6 118.4(2)
C2 C1 Sn1 119.42(18)
C6 C1 Sn1 122.14(19)
C3 C2 C1 121.5(3)
C3 C2 H2 119.2
C1 C2 H2 119.2
C4 C3 C2 118.0(3)
C4 C3 H3 121.0
C2 C3 H3 121.0
F1 C4 C5 118.9(3)
F1 C4 C3 118.5(3)
C5 C4 C3 122.6(3)
C4 C5 C6 118.7(3)
C4 C5 H5 120.6
C6 C5 H5 120.6
C5 C6 C1 120.6(3)
C5 C6 H6 119.7
C1 C6 H6 119.7
C8 C7 C12 118.4(2)
C8 C7 Sn1 120.21(18)
C12 C7 Sn1 121.35(19)
C9 C8 C7 121.2(2)
C9 C8 H8 119.4
C7 C8 H8 119.4
C10 C9 C8 118.0(2)
C10 C9 H9 121.0
C8 C9 H9 121.0
F2 C10 C9 118.5(2)
F2 C10 C11 118.5(2)
C9 C10 C11 123.0(2)
C10 C11 C12 118.1(3)
C10 C11 H11 121.0
C12 C11 H11 121.0
C11 C12 C7 121.2(3)
C11 C12 H12 119.4
C7 C12 H12 119.4
C14 C13 C18 118.1(2)
C14 C13 Sn1 121.29(18)
C18 C13 Sn1 120.33(18)
C15 C14 C13 121.4(2)
C15 C14 H14 119.3
C13 C14 H14 119.3
C14 C15 C16 118.2(2)
C14 C15 H15 120.9
C16 C15 H15 120.9
F3 C16 C17 118.9(2)
F3 C16 C15 118.4(2)
C17 C16 C15 122.8(2)
C16 C17 C18 118.2(2)
C16 C17 H17 120.9
C18 C17 H17 120.9
C17 C18 C13 121.3(2)
C17 C18 H18 119.3
C13 C18 H18 119.3
C20 C19 C24 118.4(2)
C20 C19 Sn1 120.89(19)
C24 C19 Sn1 120.74(19)
C21 C20 C19 121.4(2)
C21 C20 H20 119.3
C19 C20 H20 119.3
C22 C21 C20 117.8(2)
C22 C21 H21 121.1
C20 C21 H21 121.1
F4 C22 C21 118.5(2)
F4 C22 C23 118.1(2)
C21 C22 C23 123.3(2)
C22 C23 C24 117.9(3)
C22 C23 H23 121.1
C24 C23 H23 121.1
C23 C24 C19 121.2(2)
C23 C24 H24 119.4
C19 C24 H24 119.4

loop_
_geom_bond_atom_site_label_1
_geom_bond_atom_site_label_2
_geom_bond_distance
Sn1 C7 2.125(3)
Sn1 C13 2.130(3)
Sn1 C1 2.132(2)
Sn1 C19 2.141(3)
C1 C2 1.386(4)
C1 C6 1.392(4)
C2 C3 1.382(4)
C2 H2 0.9500
C3 C4 1.370(5)
C3 H3 0.9500
C4 F1 1.349(3)
C4 C5 1.368(5)
C5 C6 1.384(4)
C5 H5 0.9500
C6 H6 0.9500
C7 C8 1.389(4)
C7 C12 1.389(4)
C8 C9 1.384(4)
C8 H8 0.9500
C9 C10 1.368(4)
C9 H9 0.9500
C10 F2 1.356(3)
C10 C11 1.373(4)
C11 C12 1.381(4)
C11 H11 0.9500
C12 H12 0.9500
C13 C14 1.391(4)
C13 C18 1.395(4)
C14 C15 1.378(4)
C14 H14 0.9500
C15 C16 1.379(4)
C15 H15 0.9500
C16 F3 1.354(3)
C16 C17 1.366(4)
C17 C18 1.385(4)
C17 H17 0.9500
C18 H18 0.9500
C19 C20 1.389(4)
C19 C24 1.390(4)
C20 C21 1.385(4)
C20 H20 0.9500
C21 C22 1.367(4)
C21 H21 0.9500
C22 F4 1.358(3)
C22 C23 1.372(4)
C23 C24 1.386(4)
C23 H23 0.9500
C24 H24 0.9500

loop_
_geom_torsion_atom_site_label_1
_geom_torsion_atom_site_label_2
_geom_torsion_atom_site_label_3
_geom_torsion_atom_site_label_4
_geom_torsion
C7 Sn1 C1 C2 -105.8(2)
C13 Sn1 C1 C2 130.0(2)
C19 Sn1 C1 C2 13.2(2)
C7 Sn1 C1 C6 73.8(2)
C13 Sn1 C1 C6 -50.4(2)
C19 Sn1 C1 C6 -167.2(2)
C6 C1 C2 C3 -0.2(4)
Sn1 C1 C2 C3 179.4(2)
C1 C2 C3 C4 -0.2(4)
C2 C3 C4 F1 -179.9(2)
C2 C3 C4 C5 0.8(4)
F1 C4 C5 C6 179.6(3)
C3 C4 C5 C6 -1.1(4)
C4 C5 C6 C1 0.7(4)
C2 C1 C6 C5 -0.1(4)
Sn1 C1 C6 C5 -179.7(2)
C13 Sn1 C7 C8 112.0(2)
C1 Sn1 C7 C8 -12.7(2)
C19 Sn1 C7 C8 -130.5(2)
C13 Sn1 C7 C12 -67.6(2)
C1 Sn1 C7 C12 167.8(2)
C19 Sn1 C7 C12 50.0(2)
C12 C7 C8 C9 1.2(4)
Sn1 C7 C8 C9 -178.30(19)
C7 C8 C9 C10 0.3(4)
C8 C9 C10 F2 177.2(2)
C8 C9 C10 C11 -1.9(4)
F2 C10 C11 C12 -177.2(3)
C9 C10 C11 C12 1.9(4)
C10 C11 C12 C7 -0.3(4)
C8 C7 C12 C11 -1.2(4)
Sn1 C7 C12 C11 178.3(2)
C7 Sn1 C13 C14 14.7(2)
C1 Sn1 C13 C14 139.3(2)
C19 Sn1 C13 C14 -104.0(2)
C7 Sn1 C13 C18 -171.53(19)
C1 Sn1 C13 C18 -46.9(2)
C19 Sn1 C13 C18 69.7(2)
C18 C13 C14 C15 -0.8(4)
Sn1 C13 C14 C15 173.1(2)
C13 C14 C15 C16 0.1(4)
C14 C15 C16 F3 179.7(2)
C14 C15 C16 C17 0.5(4)
F3 C16 C17 C18 -179.5(2)
C15 C16 C17 C18 -0.3(4)
C16 C17 C18 C13 -0.4(4)
C14 C13 C18 C17 1.0(4)
Sn1 C13 C18 C17 -173.0(2)
C7 Sn1 C19 C20 -160.55(19)
C13 Sn1 C19 C20 -40.7(2)
C1 Sn1 C19 C20 78.9(2)
C7 Sn1 C19 C24 20.9(2)
C13 Sn1 C19 C24 140.7(2)
C1 Sn1 C19 C24 -99.7(2)
C24 C19 C20 C21 0.4(4)
Sn1 C19 C20 C21 -178.25(19)
C19 C20 C21 C22 0.0(4)
C20 C21 C22 F4 178.4(2)
C20 C21 C22 C23 -0.5(4)
F4 C22 C23 C24 -178.2(2)
C21 C22 C23 C24 0.7(4)
C22 C23 C24 C19 -0.3(4)
C20 C19 C24 C23 -0.2(4)
Sn1 C19 C24 C23 178.45(19)

loop_
_cod_related_entry_id
_cod_related_entry_database
_cod_related_entry_code
1 ChemSpider 10321516
